data_4088607
loop_
_publ_author_name
'Hirai, Masato'
'Myahkostupov, Mykhaylo'
'Castellano, Felix N.'
'Gabba\"i, Fran\,cois P.'

_publ_section_title
;
 1-Pyrenyl- and 3-Perylenyl-antimony(V) Derivatives for the Fluorescence
 Turn-On Sensing of Fluoride Ions in Water at Sub-ppm Concentrations
;
_journal_issue 11
_journal_name_full Organometallics
_journal_page_first 1854
_journal_paper_doi 10.1021/acs.organomet.6b00233
_journal_volume 35
_journal_year 2016
_chemical_formula_moiety 'C34 H24 F Sb, C H4 O'
_chemical_formula_sum 'C35 H28 F O Sb'
_chemical_formula_weight 605.32
_space_group_crystal_system monoclinic
_space_group_IT_number 14
_space_group_name_Hall '-P 2ybc'
_space_group_name_H-M_alt 'P 1 21/c 1'
_atom_sites_solution_hydrogens geom
_audit_creation_method SHELXL-2014/7
_cell_angle_alpha 90
_cell_angle_beta 108.3120(10)
_cell_angle_gamma 90
_cell_formula_units_Z 4
_cell_length_a 19.8623(15)
_cell_length_b 8.0961(6)
_cell_length_c 17.4657(13)
_cell_measurement_reflns_used 8005
_cell_measurement_temperature 110(2)
_cell_measurement_theta_max 25.73
_cell_measurement_theta_min 2.35
_cell_volume 2666.4(3)
_computing_cell_refinement 'Bruker SMART'
_computing_data_collection 'Bruker SMART'
_computing_data_reduction 'Bruker SAINT'
_computing_molecular_graphics 'Bruker SHELXTL'
_computing_publication_material 'Bruker SHELXTL'
_computing_structure_refinement 'SHELXL-2014/7 (Sheldrick, 2014)'
_computing_structure_solution 'Bruker SHELXTL'
_diffrn_ambient_temperature 110(2)
_diffrn_measured_fraction_theta_full 1.000
_diffrn_measured_fraction_theta_max 0.940
_diffrn_measurement_device_type 'CCD area detector'
_diffrn_measurement_method 'phi and omega scans'
_diffrn_radiation_type MoK\a
_diffrn_radiation_wavelength 0.71073
_diffrn_reflns_av_R_equivalents 0.0492
_diffrn_reflns_av_unetI/netI 0.0417
_diffrn_reflns_Laue_measured_fraction_full 1.000
_diffrn_reflns_Laue_measured_fraction_max 0.940
_diffrn_reflns_limit_h_max 27
_diffrn_reflns_limit_h_min -27
_diffrn_reflns_limit_k_max 11
_diffrn_reflns_limit_k_min -10
_diffrn_reflns_limit_l_max 23
_diffrn_reflns_limit_l_min -24
_diffrn_reflns_number 33283
_diffrn_reflns_point_group_measured_fraction_full 1.000
_diffrn_reflns_point_group_measured_fraction_max 0.940
_diffrn_reflns_theta_full 25.242
_diffrn_reflns_theta_max 29.862
_diffrn_reflns_theta_min 2.160
_exptl_absorpt_coefficient_mu 1.069
_exptl_absorpt_correction_T_max 0.886
_exptl_absorpt_correction_T_min 0.815
_exptl_absorpt_correction_type multi-scan
_exptl_absorpt_process_details sadabs
_exptl_crystal_colour yellow
_exptl_crystal_density_diffrn 1.508
_exptl_crystal_description needle
_exptl_crystal_F_000 1224
_exptl_crystal_size_max 0.180
_exptl_crystal_size_mid 0.150
_exptl_crystal_size_min 0.080
_refine_diff_density_max 2.360
_refine_diff_density_min -1.156
_refine_diff_density_rms 0.098
_refine_ls_extinction_method none
_refine_ls_goodness_of_fit_ref 1.030
_refine_ls_hydrogen_treatment riding
_refine_ls_matrix_type full
_refine_ls_number_parameters 346
_refine_ls_number_reflns 7216
_refine_ls_number_restraints 0
_refine_ls_restrained_S_all 1.030
_refine_ls_R_factor_all 0.0471
_refine_ls_R_factor_gt 0.0362
_refine_ls_shift/su_max 0.001
_refine_ls_shift/su_mean 0.000
_refine_ls_structure_factor_coef Fsqd
_refine_ls_weighting_details 'w=1/[\s^2^(Fo^2^)+(0.0347P)^2^+2.8698P] where P=(Fo^2^+2Fc^2^)/3'
_refine_ls_weighting_scheme calc
_refine_ls_wR_factor_gt 0.0790
_refine_ls_wR_factor_ref 0.0838
_reflns_Friedel_coverage 0.000
_reflns_number_gt 6009
_reflns_number_total 7216
_reflns_threshold_expression 'I > 2\s(I)'
_cod_data_source_file om6b00233_si_002.cif
_cod_data_source_block 2F
_cod_depositor_comments
;
The following automatic conversions were performed:

data item '_chemical_melting_point' value 'none' was changed to '?'
-- the value is undefined or not given.

Automatic conversion script
Id: cif_fix_values 6909 2019-04-08 15:41:33Z antanas 
;
_cod_original_sg_symbol_H-M 'P 21/c'
_cod_database_code 4088607
_shelx_shelxl_version_number 2014/7
_shelx_space_group_comment
; 
The symmetry employed for this shelxl refinement is uniquely defined 
by the following loop, which should always be used as a source of 
symmetry information in preference to the above space-group names. 
They are only intended as comments. 
;
_shelx_estimated_absorpt_t_min 0.831
_shelx_estimated_absorpt_t_max 0.919

loop_
_space_group_symop_operation_xyz
'x, y, z'
'-x, y+1/2, -z+1/2'
'-x, -y, -z'
'x, -y-1/2, z-1/2'

loop_
_atom_site_label
_atom_site_type_symbol
_atom_site_fract_x
_atom_site_fract_y
_atom_site_fract_z
_atom_site_U_iso_or_equiv
_atom_site_adp_type
_atom_site_occupancy
_atom_site_site_symmetry_order
_atom_site_calc_flag
_atom_site_refinement_flags_posn
_atom_site_refinement_flags_adp
Sb1 Sb -0.18676(2) 0.29289(2) -0.21963(2) 0.01688(6) Uani 1 1 d . .
F1 F -0.22291(8) 0.44214(18) -0.32229(9) 0.0232(3) Uani 1 1 d . .
C1 C -0.26360(14) 0.4263(3) -0.18393(15) 0.0203(5) Uani 1 1 d . .
C2 C -0.24726(15) 0.5908(3) -0.16073(15) 0.0221(5) Uani 1 1 d . .
H2 H -0.2040 0.6371 -0.1631 0.026 Uiso 1 1 calc R U
C3 C -0.29328(16) 0.6869(3) -0.13437(16) 0.0248(6) Uani 1 1 d . .
H3 H -0.2816 0.7989 -0.1199 0.030 Uiso 1 1 calc R U
C4 C -0.35616(15) 0.6216(4) -0.12879(16) 0.0249(6) Uani 1 1 d . .
C5 C -0.40380(17) 0.7152(4) -0.09816(18) 0.0319(7) Uani 1 1 d . .
H5 H -0.3926 0.8265 -0.0821 0.038 Uiso 1 1 calc R U
C6 C -0.46368(17) 0.6483(4) -0.09186(18) 0.0360(7) Uani 1 1 d . .
H6 H -0.4936 0.7136 -0.0709 0.043 Uiso 1 1 calc R U
C7 C -0.48397(15) 0.4814(4) -0.11573(17) 0.0298(6) Uani 1 1 d . .
C8 C -0.54549(17) 0.4079(5) -0.10894(19) 0.0393(8) Uani 1 1 d . .
H8 H -0.5760 0.4705 -0.0877 0.047 Uiso 1 1 calc R U
C9 C -0.56300(17) 0.2469(5) -0.1322(2) 0.0427(8) Uani 1 1 d . .
H9 H -0.6052 0.2003 -0.1269 0.051 Uiso 1 1 calc R U
C10 C -0.51957(16) 0.1520(5) -0.16342(18) 0.0361(7) Uani 1 1 d . .
H10 H -0.5324 0.0415 -0.1799 0.043 Uiso 1 1 calc R U
C11 C -0.45674(15) 0.2189(4) -0.17075(17) 0.0283(6) Uani 1 1 d . .
C12 C -0.40980(15) 0.1239(4) -0.20146(16) 0.0281(6) Uani 1 1 d . .
H12 H -0.4219 0.0135 -0.2187 0.034 Uiso 1 1 calc R U
C13 C -0.34861(15) 0.1895(4) -0.20617(16) 0.0254(6) Uani 1 1 d . .
H13 H -0.3185 0.1235 -0.2265 0.030 Uiso 1 1 calc R U
C14 C -0.32772(14) 0.3568(3) -0.18127(15) 0.0205(5) Uani 1 1 d . .
C15 C -0.43829(14) 0.3844(4) -0.14655(16) 0.0257(6) Uani 1 1 d . .
C16 C -0.37417(14) 0.4539(3) -0.15235(15) 0.0225(5) Uani 1 1 d . .
C17 C -0.09298(14) 0.4370(3) -0.19459(16) 0.0216(5) Uani 1 1 d . .
C18 C -0.08550(16) 0.5589(4) -0.24740(18) 0.0303(6) Uani 1 1 d . .
H18 H -0.1216 0.5741 -0.2976 0.036 Uiso 1 1 calc R U
C19 C -0.02542(17) 0.6590(4) -0.2270(2) 0.0357(7) Uani 1 1 d . .
H19 H -0.0211 0.7431 -0.2632 0.043 Uiso 1 1 calc R U
C20 C 0.02788(16) 0.6369(4) -0.1547(2) 0.0362(7) Uani 1 1 d . .
H20 H 0.0688 0.7054 -0.1409 0.043 Uiso 1 1 calc R U
C21 C 0.02115(16) 0.5144(4) -0.10241(19) 0.0333(7) Uani 1 1 d . .
H21 H 0.0580 0.4977 -0.0529 0.040 Uiso 1 1 calc R U
C22 C -0.03881(15) 0.4158(3) -0.12158(17) 0.0266(6) Uani 1 1 d . .
H22 H -0.0431 0.3331 -0.0848 0.032 Uiso 1 1 calc R U
C23 C -0.21183(13) 0.1011(3) -0.30739(15) 0.0188(5) Uani 1 1 d . .
C24 C -0.22805(14) -0.0554(3) -0.28493(16) 0.0227(5) Uani 1 1 d . .
H24 H -0.2254 -0.0759 -0.2305 0.027 Uiso 1 1 calc R U
C25 C -0.24795(15) -0.1808(3) -0.34108(17) 0.0249(6) Uani 1 1 d . .
H25 H -0.2605 -0.2860 -0.3255 0.030 Uiso 1 1 calc R U
C26 C -0.24971(16) -0.1539(3) -0.41977(18) 0.0279(6) Uani 1 1 d . .
H26 H -0.2627 -0.2408 -0.4582 0.033 Uiso 1 1 calc R U
C27 C -0.23249(16) 0.0007(4) -0.44252(17) 0.0292(6) Uani 1 1 d . .
H27 H -0.2333 0.0192 -0.4965 0.035 Uiso 1 1 calc R U
C28 C -0.21406(15) 0.1283(3) -0.38693(16) 0.0249(6) Uani 1 1 d . .
H28 H -0.2030 0.2342 -0.4030 0.030 Uiso 1 1 calc R U
C29 C -0.15134(14) 0.1259(3) -0.11749(15) 0.0191(5) Uani 1 1 d . .
C30 C -0.18198(14) 0.1233(3) -0.05588(15) 0.0224(5) Uani 1 1 d . .
H30 H -0.2182 0.2004 -0.0566 0.027 Uiso 1 1 calc R U
C31 C -0.16019(15) 0.0092(3) 0.00683(16) 0.0253(6) Uani 1 1 d . .
H31 H -0.1814 0.0094 0.0486 0.030 Uiso 1 1 calc R U
C32 C -0.10784(16) -0.1044(4) 0.00834(17) 0.0291(6) Uani 1 1 d . .
H32 H -0.0929 -0.1820 0.0511 0.035 Uiso 1 1 calc R U
C33 C -0.07733(16) -0.1044(4) -0.05283(17) 0.0299(6) Uani 1 1 d . .
H33 H -0.0416 -0.1828 -0.0522 0.036 Uiso 1 1 calc R U
C34 C -0.09868(15) 0.0093(4) -0.11486(16) 0.0256(6) Uani 1 1 d . .
H34 H -0.0772 0.0083 -0.1564 0.031 Uiso 1 1 calc R U
O1 O -0.33167(13) 0.4673(3) -0.46004(15) 0.0455(6) Uani 1 1 d . .
H1 H -0.294(2) 0.471(4) -0.411(2) 0.068 Uiso 1 1 calc R U
C35 C -0.38246(18) 0.3539(5) -0.4540(2) 0.0468(9) Uani 1 1 d . .
H35A H -0.4289 0.3850 -0.4913 0.070 Uiso 1 1 calc R U
H35B H -0.3845 0.3533 -0.3987 0.070 Uiso 1 1 calc R U
H35C H -0.3697 0.2434 -0.4678 0.070 Uiso 1 1 calc R U

loop_
_atom_site_aniso_label
_atom_site_aniso_U_11
_atom_site_aniso_U_22
_atom_site_aniso_U_33
_atom_site_aniso_U_23
_atom_site_aniso_U_13
_atom_site_aniso_U_12
Sb1 0.02161(9) 0.01493(9) 0.01484(9) 0.00052(6) 0.00680(6) 0.00232(7)
F1 0.0337(9) 0.0158(7) 0.0177(7) 0.0020(6) 0.0045(6) 0.0013(6)
C1 0.0242(13) 0.0198(13) 0.0179(12) 0.0007(10) 0.0079(10) 0.0035(10)
C2 0.0276(14) 0.0196(12) 0.0199(12) 0.0013(10) 0.0087(11) 0.0009(10)
C3 0.0366(16) 0.0164(12) 0.0218(13) 0.0016(10) 0.0096(11) 0.0030(11)
C4 0.0294(14) 0.0256(14) 0.0186(12) 0.0012(11) 0.0060(11) 0.0095(12)
C5 0.0381(17) 0.0316(16) 0.0271(15) 0.0025(13) 0.0119(13) 0.0101(13)
C6 0.0378(18) 0.0441(18) 0.0301(16) 0.0047(14) 0.0163(14) 0.0191(15)
C7 0.0255(14) 0.0428(18) 0.0214(13) 0.0047(13) 0.0078(11) 0.0079(13)
C8 0.0288(16) 0.060(2) 0.0323(16) 0.0062(16) 0.0137(13) 0.0121(15)
C9 0.0241(16) 0.068(2) 0.0369(18) 0.0035(17) 0.0114(14) -0.0025(16)
C10 0.0274(16) 0.054(2) 0.0275(15) -0.0033(14) 0.0088(12) -0.0065(14)
C11 0.0260(14) 0.0372(16) 0.0203(13) -0.0003(12) 0.0055(11) -0.0028(12)
C12 0.0292(15) 0.0319(15) 0.0230(14) -0.0052(12) 0.0077(11) -0.0073(12)
C13 0.0248(14) 0.0285(14) 0.0232(13) -0.0044(11) 0.0082(11) -0.0009(11)
C14 0.0214(13) 0.0253(13) 0.0143(11) 0.0008(10) 0.0047(10) 0.0014(10)
C15 0.0240(14) 0.0351(16) 0.0179(12) 0.0032(11) 0.0064(10) 0.0049(12)
C16 0.0232(13) 0.0283(14) 0.0154(12) 0.0019(10) 0.0050(10) 0.0065(11)
C17 0.0220(13) 0.0200(12) 0.0245(13) -0.0043(10) 0.0096(11) 0.0004(10)
C18 0.0333(16) 0.0346(16) 0.0247(14) 0.0031(12) 0.0118(12) -0.0017(13)
C19 0.0344(17) 0.0371(17) 0.0397(18) 0.0037(14) 0.0175(14) -0.0080(14)
C20 0.0264(16) 0.0365(17) 0.0478(19) -0.0085(15) 0.0149(14) -0.0076(13)
C21 0.0273(15) 0.0322(16) 0.0349(16) -0.0074(13) 0.0021(12) 0.0009(12)
C22 0.0298(15) 0.0216(13) 0.0268(14) -0.0012(11) 0.0064(12) 0.0020(11)
C23 0.0221(13) 0.0148(11) 0.0203(12) -0.0001(10) 0.0078(10) 0.0015(10)
C24 0.0284(14) 0.0185(12) 0.0216(13) 0.0036(10) 0.0084(11) 0.0007(11)
C25 0.0285(15) 0.0156(12) 0.0297(14) 0.0010(11) 0.0077(12) 0.0008(10)
C26 0.0341(16) 0.0176(13) 0.0282(15) -0.0061(11) 0.0044(12) 0.0002(11)
C27 0.0422(17) 0.0253(14) 0.0205(13) -0.0025(11) 0.0106(12) -0.0006(13)
C28 0.0339(15) 0.0202(13) 0.0222(13) -0.0006(11) 0.0111(11) -0.0016(11)
C29 0.0237(13) 0.0181(12) 0.0153(11) 0.0009(10) 0.0058(10) 0.0014(10)
C30 0.0274(14) 0.0210(13) 0.0198(12) -0.0002(10) 0.0088(10) 0.0037(11)
C31 0.0352(16) 0.0239(14) 0.0189(13) 0.0016(11) 0.0117(11) 0.0010(11)
C32 0.0392(17) 0.0240(14) 0.0236(14) 0.0081(11) 0.0092(12) 0.0070(12)
C33 0.0347(16) 0.0278(15) 0.0278(15) 0.0054(12) 0.0108(12) 0.0139(12)
C34 0.0296(15) 0.0280(14) 0.0212(13) 0.0030(11) 0.0108(11) 0.0046(12)
O1 0.0354(13) 0.0505(15) 0.0431(14) 0.0158(12) 0.0015(11) -0.0082(11)
C35 0.0335(18) 0.056(2) 0.045(2) 0.0020(18) 0.0039(15) -0.0124(17)

loop_
_atom_type_symbol
_atom_type_description
_atom_type_scat_dispersion_real
_atom_type_scat_dispersion_imag
_atom_type_scat_source
C C 0.0033 0.0016 'International Tables Vol C Tables 4.2.6.8 and 6.1.1.4'
H H 0.0000 0.0000 'International Tables Vol C Tables 4.2.6.8 and 6.1.1.4'
F F 0.0171 0.0103 'International Tables Vol C Tables 4.2.6.8 and 6.1.1.4'
O O 0.0106 0.0060 'International Tables Vol C Tables 4.2.6.8 and 6.1.1.4'
Sb Sb -0.5866 1.5461 'International Tables Vol C Tables 4.2.6.8 and 6.1.1.4'

loop_
_geom_angle_atom_site_label_1
_geom_angle_atom_site_label_2
_geom_angle_atom_site_label_3
_geom_angle
F1 Sb1 C1 82.69(8)
F1 Sb1 C17 84.36(8)
C1 Sb1 C17 109.02(10)
F1 Sb1 C23 82.22(8)
C1 Sb1 C23 123.85(10)
C17 Sb1 C23 122.75(10)
F1 Sb1 C29 176.75(8)
C1 Sb1 C29 98.80(9)
C17 Sb1 C29 97.82(10)
C23 Sb1 C29 94.56(10)
C2 C1 C14 120.0(2)
C2 C1 Sb1 116.58(19)
C14 C1 Sb1 123.36(19)
C3 C2 C1 120.9(3)
C3 C2 H2 119.5
C1 C2 H2 119.5
C2 C3 C4 120.8(3)
C2 C3 H3 119.6
C4 C3 H3 119.6
C3 C4 C16 119.4(2)
C3 C4 C5 122.5(3)
C16 C4 C5 118.1(3)
C6 C5 C4 121.4(3)
C6 C5 H5 119.3
C4 C5 H5 119.3
C5 C6 C7 122.1(3)
C5 C6 H6 118.9
C7 C6 H6 118.9
C8 C7 C15 118.3(3)
C8 C7 C6 123.4(3)
C15 C7 C6 118.3(3)
C9 C8 C7 121.7(3)
C9 C8 H8 119.2
C7 C8 H8 119.2
C8 C9 C10 120.6(3)
C8 C9 H9 119.7
C10 C9 H9 119.7
C9 C10 C11 120.2(3)
C9 C10 H10 119.9
C11 C10 H10 119.9
C10 C11 C15 119.4(3)
C10 C11 C12 121.9(3)
C15 C11 C12 118.7(3)
C13 C12 C11 120.9(3)
C13 C12 H12 119.5
C11 C12 H12 119.5
C12 C13 C14 121.9(3)
C12 C13 H13 119.0
C14 C13 H13 119.0
C1 C14 C16 119.1(2)
C1 C14 C13 122.9(2)
C16 C14 C13 118.0(2)
C11 C15 C16 120.3(3)
C11 C15 C7 119.8(3)
C16 C15 C7 119.9(3)
C14 C16 C15 120.1(3)
C14 C16 C4 119.7(2)
C15 C16 C4 120.2(2)
C18 C17 C22 118.7(3)
C18 C17 Sb1 121.5(2)
C22 C17 Sb1 119.6(2)
C17 C18 C19 120.3(3)
C17 C18 H18 119.8
C19 C18 H18 119.8
C20 C19 C18 120.4(3)
C20 C19 H19 119.8
C18 C19 H19 119.8
C19 C20 C21 119.5(3)
C19 C20 H20 120.3
C21 C20 H20 120.3
C20 C21 C22 120.5(3)
C20 C21 H21 119.7
C22 C21 H21 119.7
C21 C22 C17 120.5(3)
C21 C22 H22 119.8
C17 C22 H22 119.8
C24 C23 C28 119.1(2)
C24 C23 Sb1 118.88(19)
C28 C23 Sb1 121.97(19)
C25 C24 C23 120.6(2)
C25 C24 H24 119.7
C23 C24 H24 119.7
C24 C25 C26 120.2(3)
C24 C25 H25 119.9
C26 C25 H25 119.9
C25 C26 C27 119.7(3)
C25 C26 H26 120.1
C27 C26 H26 120.1
C28 C27 C26 120.4(3)
C28 C27 H27 119.8
C26 C27 H27 119.8
C27 C28 C23 120.0(3)
C27 C28 H28 120.0
C23 C28 H28 120.0
C30 C29 C34 117.9(2)
C30 C29 Sb1 122.45(19)
C34 C29 Sb1 119.53(18)
C29 C30 C31 120.9(2)
C29 C30 H30 119.5
C31 C30 H30 119.5
C32 C31 C30 120.1(2)
C32 C31 H31 119.9
C30 C31 H31 119.9
C31 C32 C33 119.6(3)
C31 C32 H32 120.2
C33 C32 H32 120.2
C34 C33 C32 120.3(3)
C34 C33 H33 119.9
C32 C33 H33 119.9
C33 C34 C29 121.1(2)
C33 C34 H34 119.4
C29 C34 H34 119.4
C35 O1 H1 109.5
O1 C35 H35A 109.5
O1 C35 H35B 109.5
H35A C35 H35B 109.5
O1 C35 H35C 109.5
H35A C35 H35C 109.5
H35B C35 H35C 109.5

loop_
_geom_bond_atom_site_label_1
_geom_bond_atom_site_label_2
_geom_bond_distance
Sb1 F1 2.0933(14)
Sb1 C1 2.117(3)
Sb1 C17 2.124(3)
Sb1 C23 2.128(2)
Sb1 C29 2.172(2)
C1 C2 1.400(4)
C1 C14 1.406(4)
C2 C3 1.385(4)
C2 H2 0.9500
C3 C4 1.388(4)
C3 H3 0.9500
C4 C16 1.431(4)
C4 C5 1.440(4)
C5 C6 1.342(5)
C5 H5 0.9500
C6 C7 1.433(5)
C6 H6 0.9500
C7 C8 1.397(4)
C7 C15 1.427(4)
C8 C9 1.377(5)
C8 H8 0.9500
C9 C10 1.388(5)
C9 H9 0.9500
C10 C11 1.403(4)
C10 H10 0.9500
C11 C15 1.418(4)
C11 C12 1.436(4)
C12 C13 1.352(4)
C12 H12 0.9500
C13 C14 1.443(4)
C13 H13 0.9500
C14 C16 1.421(4)
C15 C16 1.425(4)
C17 C18 1.390(4)
C17 C22 1.397(4)
C18 C19 1.393(4)
C18 H18 0.9500
C19 C20 1.382(4)
C19 H19 0.9500
C20 C21 1.382(5)
C20 H20 0.9500
C21 C22 1.384(4)
C21 H21 0.9500
C22 H22 0.9500
C23 C24 1.393(3)
C23 C28 1.393(4)
C24 C25 1.381(4)
C24 H24 0.9500
C25 C26 1.381(4)
C25 H25 0.9500
C26 C27 1.388(4)
C26 H26 0.9500
C27 C28 1.386(4)
C27 H27 0.9500
C28 H28 0.9500
C29 C30 1.393(3)
C29 C34 1.399(4)
C30 C31 1.394(4)
C30 H30 0.9500
C31 C32 1.382(4)
C31 H31 0.9500
C32 C33 1.384(4)
C32 H32 0.9500
C33 C34 1.383(4)
C33 H33 0.9500
C34 H34 0.9500
O1 C35 1.392(4)
O1 H1 0.95(4)
C35 H35A 0.9800
C35 H35B 0.9800
C35 H35C 0.9800

loop_
_geom_torsion_atom_site_label_1
_geom_torsion_atom_site_label_2
_geom_torsion_atom_site_label_3
_geom_torsion_atom_site_label_4
_geom_torsion
C14 C1 C2 C3 0.5(4)
Sb1 C1 C2 C3 -178.3(2)
C1 C2 C3 C4 1.3(4)
C2 C3 C4 C16 -1.4(4)
C2 C3 C4 C5 177.1(3)
C3 C4 C5 C6 -178.7(3)
C16 C4 C5 C6 -0.2(4)
C4 C5 C6 C7 -0.5(5)
C5 C6 C7 C8 179.2(3)
C5 C6 C7 C15 0.4(4)
C15 C7 C8 C9 -1.0(5)
C6 C7 C8 C9 -179.7(3)
C7 C8 C9 C10 0.0(5)
C8 C9 C10 C11 0.7(5)
C9 C10 C11 C15 -0.4(4)
C9 C10 C11 C12 178.9(3)
C10 C11 C12 C13 -178.3(3)
C15 C11 C12 C13 1.0(4)
C11 C12 C13 C14 -0.4(4)
C2 C1 C14 C16 -2.0(4)
Sb1 C1 C14 C16 176.65(18)
C2 C1 C14 C13 178.4(2)
Sb1 C1 C14 C13 -2.9(4)
C12 C13 C14 C1 178.5(3)
C12 C13 C14 C16 -1.0(4)
C10 C11 C15 C16 179.0(3)
C12 C11 C15 C16 -0.3(4)
C10 C11 C15 C7 -0.5(4)
C12 C11 C15 C7 -179.9(3)
C8 C7 C15 C11 1.2(4)
C6 C7 C15 C11 -180.0(3)
C8 C7 C15 C16 -178.4(3)
C6 C7 C15 C16 0.4(4)
C1 C14 C16 C15 -177.9(2)
C13 C14 C16 C15 1.7(4)
C1 C14 C16 C4 1.9(4)
C13 C14 C16 C4 -178.6(2)
C11 C15 C16 C14 -1.0(4)
C7 C15 C16 C14 178.6(2)
C11 C15 C16 C4 179.2(2)
C7 C15 C16 C4 -1.2(4)
C3 C4 C16 C14 -0.2(4)
C5 C4 C16 C14 -178.7(2)
C3 C4 C16 C15 179.6(2)
C5 C4 C16 C15 1.1(4)
C22 C17 C18 C19 -0.8(4)
Sb1 C17 C18 C19 175.7(2)
C17 C18 C19 C20 0.9(5)
C18 C19 C20 C21 0.0(5)
C19 C20 C21 C22 -0.9(5)
C20 C21 C22 C17 0.9(4)
C18 C17 C22 C21 -0.1(4)
Sb1 C17 C22 C21 -176.7(2)
C28 C23 C24 C25 -1.7(4)
Sb1 C23 C24 C25 176.8(2)
C23 C24 C25 C26 2.1(4)
C24 C25 C26 C27 -1.0(4)
C25 C26 C27 C28 -0.5(5)
C26 C27 C28 C23 0.9(5)
C24 C23 C28 C27 0.2(4)
Sb1 C23 C28 C27 -178.3(2)
C34 C29 C30 C31 0.7(4)
Sb1 C29 C30 C31 176.9(2)
C29 C30 C31 C32 -0.4(4)
C30 C31 C32 C33 -0.2(4)
C31 C32 C33 C34 0.5(5)
C32 C33 C34 C29 -0.2(5)
C30 C29 C34 C33 -0.4(4)
Sb1 C29 C34 C33 -176.7(2)

loop_
_cod_changelog_entry_id
_cod_changelog_entry_author
_cod_changelog_entry_date
_cod_changelog_entry_text
1 'Vaitkus, Antanas' 2022-06-28T16:55:00+03:00
;
 Removed the '_chemical_name_systematic' and '_chemical_name_common' data items
 that had incorrect values.
;
